data_2238417
loop_
_publ_author_name
'Ishikawa, Yoshinobu'
'Motohashi, Yuya'

_publ_section_title
;
 3-[(<i>E</i>)-(Benzyliminiumyl)methyl]-6,8-dichloro-2<i>H</i>-chromen-4-olate
;
_journal_coeditor_code RN2117
_journal_issue 8
_journal_name_full 'Acta Crystallographica Section E'
_journal_page_first o1225
_journal_paper_doi 10.1107/S1600536813018072
_journal_volume 69
_journal_year 2013
_chemical_formula_iupac 'C17 H13 Cl2 N O2'
_chemical_formula_moiety 'C17 H13 Cl2 N O2'
_chemical_formula_sum 'C17 H13 Cl2 N O2'
_chemical_formula_weight 334.20
_chemical_name_systematic
;
3-[(<i>E</i>)-(Benzyliminiumyl)methyl]-6,8-dichloro-2<i>H</i>-chromen-4-olate
;
_space_group_IT_number 61
_symmetry_cell_setting orthorhombic
_symmetry_space_group_name_Hall '-P 2ac 2ab'
_symmetry_space_group_name_H-M 'P b c a'
_atom_sites_solution_hydrogens geom
_atom_sites_solution_primary direct
_atom_sites_solution_secondary difmap
_cell_angle_alpha 90.0000
_cell_angle_beta 90.0000
_cell_angle_gamma 90.0000
_cell_formula_units_Z 8
_cell_length_a 11.312(5)
_cell_length_b 28.284(8)
_cell_length_c 9.294(4)
_cell_measurement_reflns_used 25
_cell_measurement_temperature 100
_cell_measurement_theta_max 17.36
_cell_measurement_theta_min 15.32
_cell_volume 2974(2)
_computing_cell_refinement '<i>WinAFC</i> (Rigaku, 1999)'
_computing_data_collection '<i>WinAFC</i> (Rigaku, 1999)'
_computing_data_reduction '<i>WinAFC</i> (Rigaku, 1999)'
_computing_molecular_graphics 'CrystalStructure (Rigaku, 2010)'
_computing_publication_material 'CrystalStructure (Rigaku, 2010)'
_computing_structure_refinement 'SHELXL97 (Sheldrick, 2008)'
_computing_structure_solution 'SHELXS97 (Sheldrick, 2008)'
_diffrn_ambient_temperature 100
_diffrn_measured_fraction_theta_full 0.998
_diffrn_measured_fraction_theta_max 0.998
_diffrn_measurement_device_type 'Rigaku AFC7R'
_diffrn_measurement_method \w
_diffrn_radiation_type 'Mo K\a'
_diffrn_radiation_wavelength 0.71069
_diffrn_reflns_av_R_equivalents 0.0268
_diffrn_reflns_limit_h_max 14
_diffrn_reflns_limit_h_min -8
_diffrn_reflns_limit_k_max 36
_diffrn_reflns_limit_k_min 0
_diffrn_reflns_limit_l_max 6
_diffrn_reflns_limit_l_min -12
_diffrn_reflns_number 4921
_diffrn_reflns_theta_full 27.51
_diffrn_reflns_theta_max 27.51
_diffrn_standards_decay_% -0.671
_diffrn_standards_interval_count 150
_diffrn_standards_number 3
_exptl_absorpt_coefficient_mu 0.442
_exptl_absorpt_correction_T_max 0.876
_exptl_absorpt_correction_T_min 0.734
_exptl_absorpt_correction_type psi-scan
_exptl_absorpt_process_details '(North <i>et al.</i>,  1968)'
_exptl_crystal_colour yellow
_exptl_crystal_density_diffrn 1.493
_exptl_crystal_density_method 'not measured'
_exptl_crystal_description prismatic
_exptl_crystal_F_000 1376.00
_exptl_crystal_size_max 0.400
_exptl_crystal_size_mid 0.400
_exptl_crystal_size_min 0.300
_refine_diff_density_max 0.370
_refine_diff_density_min -0.300
_refine_ls_extinction_method none
_refine_ls_goodness_of_fit_ref 1.011
_refine_ls_hydrogen_treatment constr
_refine_ls_number_parameters 199
_refine_ls_number_reflns 3411
_refine_ls_number_restraints 0
_refine_ls_R_factor_gt 0.0340
_refine_ls_shift/su_max 0.001
_refine_ls_structure_factor_coef Fsqd
_refine_ls_weighting_details 'w = 1/[\s^2^(Fo^2^)+(0.0484P)^2^+1.5727P] where P=(Fo^2^+2Fc^2^)/3'
_refine_ls_weighting_scheme calc
_refine_ls_wR_factor_ref 0.0946
_reflns_number_gt 2842
_reflns_number_total 3411
_reflns_threshold_expression F^2^>2.0\s(F^2^)
_cod_data_source_file rn2117.cif
_cod_data_source_block I
_cod_original_cell_volume 2973.7(19)
_cod_database_code 2238417
_cod_database_fobs_code 2238417

loop_
_symmetry_equiv_pos_site_id
_symmetry_equiv_pos_as_xyz
1 +X,+Y,+Z
2 1/2-X,1/2+Y,+Z
3 +X,1/2-Y,1/2+Z
4 1/2-X,-Y,1/2+Z
5 -X,-Y,-Z
6 1/2+X,1/2-Y,-Z
7 -X,1/2+Y,1/2-Z
8 1/2+X,+Y,1/2-Z

loop_
_atom_site_type_symbol
_atom_site_label
_atom_site_fract_x
_atom_site_fract_y
_atom_site_fract_z
_atom_site_U_iso_or_equiv
_atom_site_adp_type
_atom_site_calc_flag
_atom_site_refinement_flags
_atom_site_occupancy
_atom_site_symmetry_multiplicity
Cl Cl1 0.35615(4) 0.728872(14) 0.62619(5) 0.03107(12) Uani d . 1.0 8
Cl Cl2 0.08088(4) 0.696080(16) 0.16439(5) 0.03462(13) Uani d . 1.0 8
O O3 0.15191(10) 0.59834(4) 0.20309(12) 0.0270(3) Uani d . 1.0 8
O O4 0.39867(10) 0.54598(4) 0.48567(12) 0.0250(3) Uani d . 1.0 8
N N5 0.35872(12) 0.45877(5) 0.35813(15) 0.0254(3) Uani d . 1.0 8
C C6 0.19963(14) 0.62709(5) 0.30470(16) 0.0225(3) Uani d . 1.0 8
C C7 0.27643(13) 0.61039(5) 0.41191(16) 0.0207(3) Uani d . 1.0 8
C C8 0.31307(14) 0.55972(5) 0.41132(16) 0.0214(3) Uani d . 1.0 8
C C9 0.22286(14) 0.70675(6) 0.39517(17) 0.0250(4) Uani d . 1.0 8
C C10 0.32453(14) 0.64196(5) 0.51118(16) 0.0214(3) Uani d . 1.0 8
C C11 0.29724(14) 0.68935(5) 0.50180(17) 0.0230(4) Uani d . 1.0 8
C C12 0.24579(14) 0.53004(6) 0.31714(17) 0.0232(4) Uani d . 1.0 8
C C13 0.45884(15) 0.34680(6) 0.17648(18) 0.0281(4) Uani d . 1.0 8
C C14 0.27199(14) 0.48304(6) 0.29639(17) 0.0245(4) Uani d . 1.0 8
C C15 0.37317(15) 0.40812(6) 0.33640(18) 0.0266(4) Uani d . 1.0 8
C C16 0.17522(14) 0.67549(6) 0.29714(17) 0.0245(4) Uani d . 1.0 8
C C17 0.58227(15) 0.41186(8) 0.01394(19) 0.0354(5) Uani d . 1.0 8
C C18 0.13558(14) 0.55016(6) 0.25306(19) 0.0262(4) Uani d . 1.0 8
C C19 0.59128(16) 0.36417(8) -0.0169(2) 0.0383(5) Uani d . 1.0 8
C C20 0.51113(15) 0.42726(6) 0.12718(18) 0.0286(4) Uani d . 1.0 8
C C21 0.44961(13) 0.39468(6) 0.20942(17) 0.0226(4) Uani d . 1.0 8
C C22 0.52919(17) 0.33175(7) 0.0642(2) 0.0360(5) Uani d . 1.0 8
H H5 0.4091 0.4738 0.4140 0.0305 Uiso calc R 1.0 8
H H9 0.2052 0.7395 0.3899 0.0300 Uiso calc R 1.0 8
H H10 0.3758 0.6309 0.5848 0.0257 Uiso calc R 1.0 8
H H13 0.4163 0.3243 0.2319 0.0337 Uiso calc R 1.0 8
H H14 0.2230 0.4662 0.2311 0.0294 Uiso calc R 1.0 8
H H15A 0.2940 0.3938 0.3233 0.0319 Uiso calc R 1.0 8
H H15B 0.4081 0.3943 0.4245 0.0319 Uiso calc R 1.0 8
H H17 0.6247 0.4342 -0.0422 0.0425 Uiso calc R 1.0 8
H H18A 0.1104 0.5301 0.1713 0.0315 Uiso calc R 1.0 8
H H18B 0.0718 0.5495 0.3260 0.0315 Uiso calc R 1.0 8
H H19 0.6402 0.3538 -0.0937 0.0459 Uiso calc R 1.0 8
H H20 0.5049 0.4601 0.1479 0.0344 Uiso calc R 1.0 8
H H22 0.5349 0.2990 0.0426 0.0433 Uiso calc R 1.0 8

loop_
_atom_site_aniso_label
_atom_site_aniso_U_11
_atom_site_aniso_U_22
_atom_site_aniso_U_33
_atom_site_aniso_U_12
_atom_site_aniso_U_13
_atom_site_aniso_U_23
Cl1 0.0410(3) 0.0228(2) 0.0294(3) -0.00185(17) -0.00490(18) -0.00298(15)
Cl2 0.0342(3) 0.0345(3) 0.0352(3) 0.00614(17) -0.01121(18) 0.00487(18)
O3 0.0296(6) 0.0275(6) 0.0239(6) -0.0012(5) -0.0059(5) -0.0005(5)
O4 0.0252(6) 0.0244(6) 0.0255(6) 0.0005(5) -0.0039(5) 0.0005(5)
N5 0.0264(7) 0.0227(7) 0.0272(7) -0.0027(6) 0.0003(6) -0.0041(6)
C6 0.0212(8) 0.0271(8) 0.0192(7) -0.0011(6) 0.0023(6) -0.0004(6)
C7 0.0193(7) 0.0227(8) 0.0202(7) -0.0019(6) 0.0033(6) 0.0004(6)
C8 0.0222(8) 0.0230(7) 0.0191(7) -0.0011(6) 0.0036(6) 0.0008(6)
C9 0.0257(8) 0.0228(8) 0.0265(8) 0.0020(7) 0.0049(7) 0.0025(7)
C10 0.0210(8) 0.0239(8) 0.0193(7) -0.0013(6) 0.0015(6) 0.0013(6)
C11 0.0238(8) 0.0230(8) 0.0222(8) -0.0023(6) 0.0033(7) -0.0013(6)
C12 0.0225(8) 0.0260(8) 0.0210(8) -0.0019(7) 0.0015(7) -0.0016(6)
C13 0.0261(8) 0.0300(9) 0.0281(9) 0.0022(7) -0.0025(7) -0.0038(7)
C14 0.0235(8) 0.0285(8) 0.0215(8) -0.0035(7) 0.0034(7) -0.0031(6)
C15 0.0284(9) 0.0219(8) 0.0295(9) -0.0015(7) 0.0053(7) -0.0014(7)
C16 0.0221(8) 0.0287(8) 0.0226(8) 0.0027(7) 0.0002(7) 0.0052(6)
C17 0.0203(9) 0.0581(12) 0.0278(9) -0.0083(8) 0.0005(7) 0.0030(9)
C18 0.0248(8) 0.0273(8) 0.0267(8) -0.0026(7) -0.0024(7) -0.0032(7)
C19 0.0223(9) 0.0652(14) 0.0272(9) 0.0032(9) 0.0012(7) -0.0125(9)
C20 0.0221(8) 0.0345(9) 0.0294(9) -0.0055(7) -0.0018(7) -0.0007(7)
C21 0.0168(7) 0.0286(8) 0.0225(8) -0.0007(6) -0.0017(6) -0.0027(6)
C22 0.0321(10) 0.0424(10) 0.0337(10) 0.0062(8) -0.0031(8) -0.0126(8)

loop_
_atom_type_symbol
_atom_type_description
_atom_type_scat_dispersion_real
_atom_type_scat_dispersion_imag
_atom_type_scat_source
C C 0.0033 0.0016
;
International Tables for Crystallography
(1992, Vol. C, Tables 4.2.6.8 and 6.1.1.4)
;
H H 0.0000 0.0000
;
International Tables for Crystallography
(1992, Vol. C, Table 6.1.1.4)
;
N N 0.0061 0.0033
;
International Tables for Crystallography
(1992, Vol. C, Tables 4.2.6.8 and 6.1.1.4)
;
O O 0.0106 0.0060
;
International Tables for Crystallography
(1992, Vol. C, Tables 4.2.6.8 and 6.1.1.4)
;
Cl Cl 0.1484 0.1585
;
International Tables for Crystallography
(1992, Vol. C, Tables 4.2.6.8 and 6.1.1.4)
;

loop_
_geom_angle_atom_site_label_1
_geom_angle_atom_site_label_2
_geom_angle_atom_site_label_3
_geom_angle
_geom_angle_publ_flag
C6 O3 C18 112.97(12) no
C14 N5 C15 122.12(14) no
O3 C6 C7 122.55(13) no
O3 C6 C16 118.21(14) no
C7 C6 C16 119.16(14) no
C6 C7 C8 119.51(13) no
C6 C7 C10 119.71(14) no
C8 C7 C10 120.61(14) no
O4 C8 C7 120.75(14) no
O4 C8 C12 124.53(14) no
C7 C8 C12 114.69(14) no
C11 C9 C16 118.72(16) no
C7 C10 C11 119.57(14) no
Cl1 C11 C9 118.55(12) no
Cl1 C11 C10 119.79(13) no
C9 C11 C10 121.67(15) no
C8 C12 C14 122.53(15) no
C8 C12 C18 117.64(15) no
C14 C12 C18 119.47(15) no
C21 C13 C22 120.64(16) no
N5 C14 C12 126.74(16) no
N5 C15 C21 114.83(14) no
Cl2 C16 C6 119.12(13) no
Cl2 C16 C9 119.72(13) no
C6 C16 C9 121.15(15) no
C19 C17 C20 120.23(18) no
O3 C18 C12 112.27(13) no
C17 C19 C22 119.87(18) no
C17 C20 C21 119.91(17) no
C13 C21 C15 117.33(15) no
C13 C21 C20 119.22(15) no
C15 C21 C20 123.44(16) no
C13 C22 C19 120.12(19) no
C14 N5 H5 118.942 no
C15 N5 H5 118.939 no
C11 C9 H9 120.638 no
C16 C9 H9 120.643 no
C7 C10 H10 120.227 no
C11 C10 H10 120.204 no
C21 C13 H13 119.676 no
C22 C13 H13 119.686 no
N5 C14 H14 116.629 no
C12 C14 H14 116.629 no
N5 C15 H15A 108.564 no
N5 C15 H15B 108.559 no
C21 C15 H15A 108.561 no
C21 C15 H15B 108.557 no
H15A C15 H15B 107.537 no
C19 C17 H17 119.888 no
C20 C17 H17 119.880 no
O3 C18 H18A 109.152 no
O3 C18 H18B 109.161 no
C12 C18 H18A 109.151 no
C12 C18 H18B 109.152 no
H18A C18 H18B 107.860 no
C17 C19 H19 120.063 no
C22 C19 H19 120.065 no
C17 C20 H20 120.039 no
C21 C20 H20 120.047 no
C13 C22 H22 119.943 no
C19 C22 H22 119.938 no

loop_
_geom_bond_atom_site_label_1
_geom_bond_atom_site_label_2
_geom_bond_distance
_geom_bond_publ_flag
Cl1 C11 1.7408(17) no
Cl2 C16 1.7322(18) no
O3 C6 1.3581(19) no
O3 C18 1.451(2) no
O4 C8 1.251(2) no
N5 C14 1.328(3) no
N5 C15 1.456(3) no
C6 C7 1.404(3) no
C6 C16 1.398(3) no
C7 C8 1.492(2) no
C7 C10 1.395(2) no
C8 C12 1.432(3) no
C9 C11 1.390(3) no
C9 C16 1.379(3) no
C10 C11 1.378(2) no
C12 C14 1.376(3) no
C12 C18 1.494(3) no
C13 C21 1.392(3) no
C13 C22 1.380(3) no
C15 C21 1.512(3) no
C17 C19 1.383(4) no
C17 C20 1.395(3) no
C19 C22 1.379(3) no
C20 C21 1.385(3) no
N5 H5 0.880 no
C9 H9 0.950 no
C10 H10 0.950 no
C13 H13 0.950 no
C14 H14 0.950 no
C15 H15A 0.990 no
C15 H15B 0.990 no
C17 H17 0.950 no
C18 H18A 0.990 no
C18 H18B 0.990 no
C19 H19 0.950 no
C20 H20 0.950 no
C22 H22 0.950 no

loop_
_geom_contact_atom_site_label_1
_geom_contact_atom_site_label_2
_geom_contact_distance
_geom_contact_site_symmetry_2
_geom_contact_publ_flag
Cl2 O3 2.9012(14) . no
O3 C8 2.874(2) . no
O4 N5 2.7737(19) . no
O4 C10 2.851(2) . no
O4 C14 2.884(2) . no
N5 C8 2.943(3) . no
N5 C20 2.894(3) . no
C6 C11 2.771(3) . no
C6 C12 2.797(3) . no
C7 C9 2.796(3) . no
C7 C18 2.761(3) . no
C10 C16 2.777(3) . no
C13 C17 2.760(3) . no
C14 C20 3.504(3) . no
C14 C21 3.307(3) . no
C16 C18 3.596(3) . no
C19 C21 2.781(3) . no
C20 C22 2.772(3) . no
Cl1 C9 3.4408(19) 3_565 no
Cl1 C13 3.5107(19) 5_666 no
Cl1 C22 3.592(3) 5_666 no
Cl2 C11 3.566(2) 8_455 no
O3 N5 3.592(3) 4_564 no
O3 C15 3.425(3) 4_564 no
O3 C19 3.544(3) 5_665 no
O4 O4 3.4773(18) 5_666 no
O4 N5 3.108(2) 5_666 no
O4 C14 3.569(3) 4_565 no
O4 C15 3.329(3) 5_666 no
O4 C18 3.481(3) 8_555 no
N5 O3 3.592(3) 4_565 no
N5 O4 3.108(2) 5_666 no
N5 C17 3.599(3) 8_455 no
C6 C19 3.579(3) 5_665 no
C9 Cl1 3.4408(19) 3_564 no
C9 C22 3.433(3) 4_565 no
C10 C13 3.569(3) 4_565 no
C11 Cl2 3.566(2) 8_555 no
C11 C13 3.475(3) 4_565 no
C13 Cl1 3.5107(19) 5_666 no
C13 C10 3.569(3) 4_564 no
C13 C11 3.475(3) 4_564 no
C14 O4 3.569(3) 4_564 no
C14 C17 3.430(3) 8_455 no
C14 C20 3.421(3) 8_455 no
C15 O3 3.425(3) 4_565 no
C15 O4 3.329(3) 5_666 no
C15 C17 3.574(3) 8_455 no
C16 C22 3.398(3) 4_565 no
C17 N5 3.599(3) 8_555 no
C17 C14 3.430(3) 8_555 no
C17 C15 3.574(3) 8_555 no
C18 O4 3.481(3) 8_455 no
C19 O3 3.544(3) 5_665 no
C19 C6 3.579(3) 5_665 no
C20 C14 3.421(3) 8_555 no
C22 Cl1 3.592(3) 5_666 no
C22 C9 3.433(3) 4_564 no
C22 C16 3.398(3) 4_564 no
Cl1 H9 2.7981 . no
Cl1 H10 2.8069 . no
Cl2 H9 2.8075 . no
O4 H5 2.1512 . no
O4 H10 2.5850 . no
N5 H20 2.5602 . no
C6 H9 3.2783 . no
C6 H10 3.2801 . no
C6 H18A 3.1745 . no
C6 H18B 2.6342 . no
C7 H18B 2.9925 . no
C8 H5 2.6624 . no
C8 H10 2.6746 . no
C8 H14 3.2926 . no
C8 H18A 3.3067 . no
C8 H18B 2.8563 . no
C9 H10 3.2716 . no
C10 H9 3.2726 . no
C12 H5 2.5989 . no
C13 H15A 2.6653 . no
C13 H15B 2.7295 . no
C13 H19 3.2485 . no
C13 H20 3.2564 . no
C14 H15A 2.5490 . no
C14 H15B 3.1763 . no
C14 H18A 2.5431 . no
C14 H18B 2.9566 . no
C14 H20 3.0445 . no
C15 H13 2.6087 . no
C15 H14 2.5581 . no
C15 H20 2.7292 . no
C17 H22 3.2478 . no
C18 H14 2.5802 . no
C19 H13 3.2458 . no
C19 H20 3.2642 . no
C20 H5 3.1890 . no
C20 H13 3.2529 . no
C20 H14 3.5740 . no
C20 H15A 3.2015 . no
C20 H15B 3.1408 . no
C20 H19 3.2661 . no
C21 H5 2.9716 . no
C21 H14 3.2721 . no
C21 H17 3.2625 . no
C21 H22 3.2644 . no
C22 H17 3.2473 . no
H5 H14 2.7144 . no
H5 H15A 2.7426 . no
H5 H15B 2.2499 . no
H5 H20 2.7282 . no
H13 H15A 2.5495 . no
H13 H15B 2.6719 . no
H13 H22 2.3245 . no
H14 H15A 2.3613 . no
H14 H15B 3.4285 . no
H14 H18A 2.2803 . no
H14 H18B 3.0427 . no
H14 H20 3.2864 . no
H15A H20 3.4440 . no
H15B H20 3.3569 . no
H17 H19 2.3321 . no
H17 H20 2.3436 . no
H19 H22 2.3289 . no
Cl1 H9 3.1181 3_565 no
Cl1 H13 3.5668 4_565 no
Cl1 H13 3.2600 5_666 no
Cl1 H19 3.5454 7_655 no
Cl1 H22 3.4083 5_666 no
Cl1 H22 2.8136 7_655 no
Cl2 H9 3.4352 3_564 no
Cl2 H15B 3.3943 4_564 no
Cl2 H19 3.5181 5_665 no
Cl2 H22 3.3865 2_555 no
O3 H5 3.4434 4_564 no
O3 H15A 3.5892 4_564 no
O3 H15B 2.6846 4_564 no
O3 H17 3.0772 5_665 no
O3 H19 2.8986 5_665 no
O4 H5 2.4314 5_666 no
O4 H14 2.6862 4_565 no
O4 H15B 2.8852 5_666 no
O4 H18A 2.7604 4_565 no
O4 H18A 2.8400 8_555 no
O4 H18B 3.4985 8_555 no
O4 H20 3.5806 5_666 no
N5 H17 3.2276 8_455 no
N5 H18A 2.9479 4_565 no
N5 H18A 3.5007 8_555 no
C6 H17 3.5927 5_665 no
C6 H19 2.7245 5_665 no
C7 H19 3.2656 5_665 no
C8 H14 3.0884 4_565 no
C8 H17 3.5062 5_665 no
C8 H18A 3.5501 8_555 no
C9 H22 3.2255 4_565 no
C10 H13 3.5411 4_565 no
C10 H15A 3.3524 4_565 no
C10 H15B 3.2487 5_666 no
C11 H13 3.2488 4_565 no
C12 H17 3.1140 5_665 no
C12 H20 3.3837 8_455 no
C13 H10 2.9701 5_666 no
C14 H17 3.5246 5_665 no
C14 H17 3.1469 8_455 no
C14 H20 3.1337 8_455 no
C15 H10 3.1335 5_666 no
C15 H17 3.4792 8_455 no
C15 H18A 3.5736 4_565 no
C16 H19 2.9361 5_665 no
C16 H22 3.3726 4_565 no
C17 H14 3.2418 8_555 no
C17 H15A 2.8789 8_555 no
C17 H18B 2.6983 4_564 no
C18 H5 3.2627 4_564 no
C18 H15B 3.4691 4_564 no
C18 H17 3.5334 4_565 no
C18 H17 3.3747 5_665 no
C18 H20 3.0867 8_455 no
C19 H15A 3.0330 8_555 no
C19 H18B 3.3900 4_564 no
C20 H10 3.3922 5_666 no
C20 H14 2.9477 8_555 no
C20 H15A 3.3691 8_555 no
C20 H18B 3.0242 4_564 no
C20 H18B 3.5530 8_555 no
C21 H10 2.8430 5_666 no
C22 H10 3.5942 5_666 no
H5 O3 3.4434 4_565 no
H5 O4 2.4314 5_666 no
H5 C18 3.2627 4_565 no
H5 H5 2.9979 5_666 no
H5 H18A 2.4038 4_565 no
H5 H18A 2.8905 8_555 no
H5 H18B 3.5998 8_555 no
H9 Cl1 3.1181 3_564 no
H9 Cl2 3.4352 3_565 no
H9 H13 3.1291 2_555 no
H9 H22 3.2522 4_565 no
H9 H22 3.4450 7_655 no
H10 C13 2.9701 5_666 no
H10 C15 3.1335 5_666 no
H10 C20 3.3922 5_666 no
H10 C21 2.8430 5_666 no
H10 C22 3.5942 5_666 no
H10 H13 3.1695 5_666 no
H10 H14 3.2613 4_565 no
H10 H15A 3.0153 4_565 no
H10 H15B 2.5476 5_666 no
H13 Cl1 3.5668 4_564 no
H13 Cl1 3.2600 5_666 no
H13 C10 3.5411 4_564 no
H13 C11 3.2488 4_564 no
H13 H9 3.1291 2_545 no
H13 H10 3.1695 5_666 no
H14 O4 2.6862 4_564 no
H14 C8 3.0884 4_564 no
H14 C17 3.2418 8_455 no
H14 C20 2.9477 8_455 no
H14 H10 3.2613 4_564 no
H14 H17 3.2271 8_455 no
H14 H20 2.7166 8_455 no
H15A O3 3.5892 4_565 no
H15A C10 3.3524 4_564 no
H15A C17 2.8789 8_455 no
H15A C19 3.0330 8_455 no
H15A C20 3.3691 8_455 no
H15A H10 3.0153 4_564 no
H15A H17 3.0194 8_455 no
H15A H19 3.2603 8_455 no
H15B Cl2 3.3943 4_565 no
H15B O3 2.6846 4_565 no
H15B O4 2.8852 5_666 no
H15B C10 3.2487 5_666 no
H15B C18 3.4691 4_565 no
H15B H10 2.5476 5_666 no
H15B H17 3.5708 8_455 no
H15B H18A 3.1415 4_565 no
H17 O3 3.0772 5_665 no
H17 N5 3.2276 8_555 no
H17 C6 3.5927 5_665 no
H17 C8 3.5062 5_665 no
H17 C12 3.1140 5_665 no
H17 C14 3.5246 5_665 no
H17 C14 3.1469 8_555 no
H17 C15 3.4792 8_555 no
H17 C18 3.5334 4_564 no
H17 C18 3.3747 5_665 no
H17 H14 3.2271 8_555 no
H17 H15A 3.0194 8_555 no
H17 H15B 3.5708 8_555 no
H17 H18A 3.3813 5_665 no
H17 H18B 2.5793 4_564 no
H17 H20 3.4719 5_665 no
H18A O4 2.7604 4_564 no
H18A O4 2.8400 8_455 no
H18A N5 2.9479 4_564 no
H18A N5 3.5007 8_455 no
H18A C8 3.5501 8_455 no
H18A C15 3.5736 4_564 no
H18A H5 2.4038 4_564 no
H18A H5 2.8905 8_455 no
H18A H15B 3.1415 4_564 no
H18A H17 3.3813 5_665 no
H18A H20 2.8599 8_455 no
H18B O4 3.4985 8_455 no
H18B C17 2.6983 4_565 no
H18B C19 3.3900 4_565 no
H18B C20 3.0242 4_565 no
H18B C20 3.5530 8_455 no
H18B H5 3.5998 8_455 no
H18B H17 2.5793 4_565 no
H18B H20 3.1266 4_565 no
H18B H20 2.6531 8_455 no
H19 Cl1 3.5454 7_645 no
H19 Cl2 3.5181 5_665 no
H19 O3 2.8986 5_665 no
H19 C6 2.7245 5_665 no
H19 C7 3.2656 5_665 no
H19 C16 2.9361 5_665 no
H19 H15A 3.2603 8_555 no
H20 O4 3.5806 5_666 no
H20 C12 3.3837 8_555 no
H20 C14 3.1337 8_555 no
H20 C18 3.0867 8_555 no
H20 H14 2.7166 8_555 no
H20 H17 3.4719 5_665 no
H20 H18A 2.8599 8_555 no
H20 H18B 3.1266 4_564 no
H20 H18B 2.6531 8_555 no
H20 H20 3.5598 5_665 no
H22 Cl1 3.4083 5_666 no
H22 Cl1 2.8136 7_645 no
H22 Cl2 3.3865 2_545 no
H22 C9 3.2255 4_564 no
H22 C16 3.3726 4_564 no
H22 H9 3.2522 4_564 no
H22 H9 3.4450 7_645 no

loop_
_geom_hbond_atom_site_label_D
_geom_hbond_atom_site_label_H
_geom_hbond_atom_site_label_A
_geom_hbond_distance_DH
_geom_hbond_distance_HA
_geom_hbond_distance_DA
_geom_hbond_angle_DHA
_geom_hbond_publ_flag
N5 H5 O4 0.880 2.151 2.7737(19) 127.2 yes

loop_
_geom_torsion_atom_site_label_1
_geom_torsion_atom_site_label_2
_geom_torsion_atom_site_label_3
_geom_torsion_atom_site_label_4
_geom_torsion
_geom_torsion_publ_flag
C6 O3 C18 C12 -51.66(17) no
C6 O3 C18 H18A -172.8 no
C6 O3 C18 H18B 69.5 no
C18 O3 C6 C7 29.69(19) no
C18 O3 C6 C16 -153.42(12) no
C14 N5 C15 C21 89.40(18) no
C14 N5 C15 H15A -32.3 no
C14 N5 C15 H15B -148.9 no
C15 N5 C14 C12 175.36(14) no
C15 N5 C14 H14 -4.6 no
H5 N5 C14 C12 -4.6 no
H5 N5 C14 H14 175.4 no
H5 N5 C15 C21 -90.6 no
H5 N5 C15 H15A 147.7 no
H5 N5 C15 H15B 31.1 no
O3 C6 C7 C8 3.3(3) no
O3 C6 C7 C10 178.56(12) no
O3 C6 C16 Cl2 2.8(2) no
O3 C6 C16 C9 -178.65(12) no
C7 C6 C16 Cl2 179.76(12) no
C7 C6 C16 C9 -1.6(3) no
C16 C6 C7 C8 -173.54(13) no
C16 C6 C7 C10 1.7(3) no
C6 C7 C8 O4 165.29(13) no
C6 C7 C8 C12 -12.7(2) no
C6 C7 C10 C11 -0.8(3) no
C6 C7 C10 H10 179.2 no
C8 C7 C10 C11 174.38(12) no
C8 C7 C10 H10 -5.6 no
C10 C7 C8 O4 -9.9(3) no
C10 C7 C8 C12 172.11(13) no
O4 C8 C12 C14 -2.0(3) no
O4 C8 C12 C18 171.05(13) no
C7 C8 C12 C14 175.92(13) no
C7 C8 C12 C18 -11.05(19) no
C11 C9 C16 Cl2 179.25(12) no
C11 C9 C16 C6 0.7(3) no
C16 C9 C11 Cl1 -179.46(13) no
C16 C9 C11 C10 0.3(3) no
H9 C9 C11 Cl1 0.5 no
H9 C9 C11 C10 -179.7 no
H9 C9 C16 Cl2 -0.8 no
H9 C9 C16 C6 -179.3 no
C7 C10 C11 Cl1 179.54(12) no
C7 C10 C11 C9 -0.2(3) no
H10 C10 C11 Cl1 -0.5 no
H10 C10 C11 C9 179.8 no
C8 C12 C14 N5 0.6(3) no
C8 C12 C14 H14 -179.4 no
C8 C12 C18 O3 43.1(2) no
C8 C12 C18 H18A 164.3 no
C8 C12 C18 H18B -78.0 no
C14 C12 C18 O3 -143.61(15) no
C14 C12 C18 H18A -22.5 no
C14 C12 C18 H18B 95.2 no
C18 C12 C14 N5 -172.27(14) no
C18 C12 C14 H14 7.7 no
C21 C13 C22 C19 0.0(3) no
C21 C13 C22 H22 180.0 no
C22 C13 C21 C15 -178.49(14) no
C22 C13 C21 C20 0.6(3) no
H13 C13 C21 C15 1.5 no
H13 C13 C21 C20 -179.4 no
H13 C13 C22 C19 180.0 no
H13 C13 C22 H22 0.0 no
N5 C15 C21 C13 -174.97(12) no
N5 C15 C21 C20 6.0(2) no
H15A C15 C21 C13 -53.3 no
H15A C15 C21 C20 127.7 no
H15B C15 C21 C13 63.3 no
H15B C15 C21 C20 -115.7 no
C19 C17 C20 C21 0.2(3) no
C19 C17 C20 H20 -179.8 no
C20 C17 C19 C22 0.4(3) no
C20 C17 C19 H19 -179.6 no
H17 C17 C19 C22 -179.6 no
H17 C17 C19 H19 0.3 no
H17 C17 C20 C21 -179.8 no
H17 C17 C20 H20 0.2 no
C17 C19 C22 C13 -0.5(3) no
C17 C19 C22 H22 179.5 no
H19 C19 C22 C13 179.5 no
H19 C19 C22 H22 -0.5 no
C17 C20 C21 C13 -0.7(3) no
C17 C20 C21 C15 178.32(14) no
H20 C20 C21 C13 179.3 no
H20 C20 C21 C15 -1.7 no
